data_1562221
loop_
_publ_author_name
'Wang, Jin-Hua'
'Tang, Gui-Mei'
'Qin, Ting-Xiao'
'Yan, Shi-Chen'
'Wang, Yong-Tao'
'Cui, Yue-Zhi'
'Weng Ng, Seik'

_publ_section_title
;
 A set of alkali and alkaline-earth coordination polymers based on the
 ligand 2-(1H-benzotriazol-1-yl) acetic acid: Effects the radius of metal
 ions on structures and properties
;
_journal_name_full 'Journal of Solid State Chemistry'
_journal_page_first 55
_journal_page_last 66
_journal_paper_doi 10.1016/j.jssc.2014.07.003
_journal_volume 219
_journal_year 2014
_chemical_formula_sum 'C16 H16 Ca N6 O6'
_chemical_formula_weight 428.43
_space_group_IT_number 15
_space_group_name_Hall '-C 2yc'
_space_group_name_H-M_alt 'C 1 2/c 1'
_symmetry_cell_setting monoclinic
_symmetry_space_group_name_H-M 'C 1 2/c 1'
_atom_sites_solution_hydrogens geom
_atom_sites_solution_primary direct
_atom_sites_solution_secondary difmap
_cell_angle_alpha 90.00
_cell_angle_beta 93.3820(10)
_cell_angle_gamma 90.00
_cell_formula_units_Z 4
_cell_length_a 18.215(2)
_cell_length_b 13.3474(16)
_cell_length_c 7.6674(9)
_cell_measurement_reflns_used 2335
_cell_measurement_temperature 293(2)
_cell_measurement_theta_max 27.46
_cell_measurement_theta_min 2.24
_cell_volume 1860.9(4)
_computing_cell_refinement 'Bruker SMART'
_computing_data_collection 'Bruker SMART'
_computing_data_reduction 'Bruker SAINT'
_computing_molecular_graphics 'Bruker SHELXTL'
_computing_publication_material 'Bruker SHELXTL'
_computing_structure_refinement 'SHELXL-97 (Sheldrick, 1997)'
_computing_structure_solution 'SHELXS-97 (Sheldrick, 1990)'
_diffrn_ambient_temperature 293(2)
_diffrn_measured_fraction_theta_full 0.994
_diffrn_measured_fraction_theta_max 0.994
_diffrn_measurement_device_type 'CCD area detector'
_diffrn_measurement_method 'phi and omega scans'
_diffrn_radiation_monochromator graphite
_diffrn_radiation_source 'fine-focus sealed tube'
_diffrn_radiation_type MoK\a
_diffrn_radiation_wavelength 0.71073
_diffrn_reflns_av_R_equivalents 0.0475
_diffrn_reflns_av_unetI/netI 0.0444
_diffrn_reflns_limit_h_max 23
_diffrn_reflns_limit_h_min -23
_diffrn_reflns_limit_k_max 17
_diffrn_reflns_limit_k_min -17
_diffrn_reflns_limit_l_max 9
_diffrn_reflns_limit_l_min -9
_diffrn_reflns_number 7875
_diffrn_reflns_theta_full 27.49
_diffrn_reflns_theta_max 27.49
_diffrn_reflns_theta_min 1.89
_exptl_absorpt_coefficient_mu 0.386
_exptl_absorpt_correction_T_max 0.962
_exptl_absorpt_correction_T_min 0.912
_exptl_absorpt_correction_type none
_exptl_crystal_colour pale-yellow
_exptl_crystal_density_diffrn 1.529
_exptl_crystal_density_method 'not measured'
_exptl_crystal_description needle
_exptl_crystal_F_000 888
_exptl_crystal_size_max 0.40
_exptl_crystal_size_mid 0.20
_exptl_crystal_size_min 0.10
_refine_diff_density_max 1.270
_refine_diff_density_min -0.433
_refine_ls_extinction_method none
_refine_ls_goodness_of_fit_ref 1.128
_refine_ls_hydrogen_treatment constr
_refine_ls_matrix_type full
_refine_ls_number_parameters 132
_refine_ls_number_reflns 2125
_refine_ls_number_restraints 0
_refine_ls_restrained_S_all 1.128
_refine_ls_R_factor_all 0.0746
_refine_ls_R_factor_gt 0.0614
_refine_ls_shift/su_max 0.000
_refine_ls_shift/su_mean 0.000
_refine_ls_structure_factor_coef Fsqd
_refine_ls_weighting_details 'calc w=1/[\s^2^(Fo^2^)+(0.0711P)^2^+12.7695P] where P=(Fo^2^+2Fc^2^)/3'
_refine_ls_weighting_scheme calc
_refine_ls_wR_factor_gt 0.1731
_refine_ls_wR_factor_ref 0.1840
_reflns_number_gt 1745
_reflns_number_total 2125
_reflns_threshold_expression >2sigma(I)
_cod_data_source_file JSSC-2014-219-55.cif
_cod_data_source_block compound_3
_cod_depositor_comments
;
The following automatic conversions were performed:

data item '_symmetry_cell_setting' value 'Monoclinic' was changed to
'monoclinic' in accordance with the built-in table derived from the
CIF Core dictionary named 'cif_core.dic' version 2.4.5 last updated
on 2014-11-21.

data item '_exptl_crystal_density_meas' value 'not measured' was
changed to '?' -- the value is perceived as not measured.

Automatic conversion script
Id: cif_fix_values 8369 2020-08-20 11:38:08Z andrius 
;
_cod_original_sg_symbol_H-M C2/C
_cod_database_code 1562221

loop_
_symmetry_equiv_pos_as_xyz
'x, y, z'
'-x, y, -z+1/2'
'x+1/2, y+1/2, z'
'-x+1/2, y+1/2, -z+1/2'
'-x, -y, -z'
'x, -y, z-1/2'
'-x+1/2, -y+1/2, -z'
'x+1/2, -y+1/2, z-1/2'

loop_
_atom_site_label
_atom_site_type_symbol
_atom_site_fract_x
_atom_site_fract_y
_atom_site_fract_z
_atom_site_U_iso_or_equiv
_atom_site_adp_type
_atom_site_occupancy
_atom_site_symmetry_multiplicity
_atom_site_calc_flag
_atom_site_refinement_flags
_atom_site_disorder_assembly
_atom_site_disorder_group
Ca1 Ca 0.5000 0.46476(7) 0.2500 0.0136(3) Uani 1 2 d S . .
O1 O 0.44483(13) 0.57376(19) 0.4662(3) 0.0167(5) Uani 1 1 d . . .
O2 O 0.38189(14) 0.58131(19) 0.2113(3) 0.0194(6) Uani 1 1 d . . .
O1W O 0.58634(15) 0.3524(2) 0.1319(3) 0.0240(6) Uani 1 1 d . . .
H11 H 0.5751 0.2945 0.1542 0.036 Uiso 1 1 d R . .
H12 H 0.5859 0.3598 0.0256 0.036 Uiso 1 1 d R . .
N1 N 0.24799(16) 0.5998(2) 0.3675(4) 0.0174(6) Uani 1 1 d . . .
N2 N 0.21565(17) 0.6865(2) 0.3170(4) 0.0211(7) Uani 1 1 d . . .
N3 N 0.15281(17) 0.6663(2) 0.2321(4) 0.0228(7) Uani 1 1 d . . .
C1 C 0.38507(18) 0.5853(2) 0.3731(4) 0.0131(6) Uani 1 1 d . . .
C2 C 0.31672(19) 0.6010(3) 0.4732(5) 0.0196(7) Uani 1 1 d . . .
H2A H 0.3149 0.5490 0.5613 0.024 Uiso 1 1 calc R . .
H2B H 0.3210 0.6648 0.5334 0.024 Uiso 1 1 calc R . .
C3 C 0.20545(19) 0.5204(3) 0.3148(5) 0.0187(7) Uani 1 1 d . . .
C4 C 0.2129(2) 0.4164(3) 0.3356(5) 0.0259(8) Uani 1 1 d . . .
H4 H 0.2539 0.3878 0.3940 0.031 Uiso 1 1 calc R . .
C5 C 0.1556(2) 0.3592(3) 0.2640(6) 0.0311(9) Uani 1 1 d . . .
H5 H 0.1579 0.2898 0.2737 0.037 Uiso 1 1 calc R . .
C6 C 0.0936(2) 0.4036(3) 0.1766(6) 0.0324(10) Uani 1 1 d . . .
H6 H 0.0562 0.3622 0.1307 0.039 Uiso 1 1 calc R . .
C7 C 0.0861(2) 0.5047(3) 0.1564(5) 0.0274(9) Uani 1 1 d . . .
H7 H 0.0449 0.5327 0.0980 0.033 Uiso 1 1 calc R . .
C8 C 0.14391(19) 0.5644(3) 0.2284(5) 0.0194(7) Uani 1 1 d . . .

loop_
_atom_site_aniso_label
_atom_site_aniso_U_11
_atom_site_aniso_U_22
_atom_site_aniso_U_33
_atom_site_aniso_U_23
_atom_site_aniso_U_13
_atom_site_aniso_U_12
Ca1 0.0135(5) 0.0186(5) 0.0085(5) 0.000 -0.0004(3) 0.000
O1 0.0134(11) 0.0229(13) 0.0137(12) 0.0008(10) -0.0008(9) 0.0017(9)
O2 0.0201(12) 0.0250(13) 0.0130(12) -0.0003(10) 0.0003(10) 0.0017(10)
O1W 0.0301(14) 0.0263(14) 0.0157(13) 0.0032(10) 0.0023(11) 0.0097(11)
N1 0.0146(14) 0.0208(15) 0.0168(15) 0.0006(12) -0.0003(11) 0.0041(11)
N2 0.0197(15) 0.0222(15) 0.0210(16) 0.0002(12) -0.0031(12) 0.0032(12)
N3 0.0193(15) 0.0270(17) 0.0214(16) 0.0000(13) -0.0044(12) 0.0040(13)
C1 0.0135(15) 0.0125(15) 0.0133(15) -0.0011(12) 0.0002(12) 0.0020(12)
C2 0.0159(16) 0.0276(18) 0.0150(17) -0.0024(14) -0.0015(13) 0.0046(14)
C3 0.0154(16) 0.0244(18) 0.0168(17) -0.0010(14) 0.0046(13) 0.0020(13)
C4 0.028(2) 0.0230(19) 0.028(2) 0.0000(16) 0.0071(16) 0.0036(15)
C5 0.035(2) 0.024(2) 0.035(2) -0.0054(17) 0.0138(18) -0.0031(17)
C6 0.026(2) 0.036(2) 0.036(2) -0.0103(19) 0.0087(18) -0.0109(17)
C7 0.0194(18) 0.038(2) 0.024(2) -0.0037(17) -0.0023(15) -0.0035(16)
C8 0.0155(16) 0.0252(18) 0.0175(17) 0.0004(14) 0.0016(13) 0.0029(14)

loop_
_atom_type_symbol
_atom_type_description
_atom_type_scat_dispersion_real
_atom_type_scat_dispersion_imag
_atom_type_scat_source
C C 0.0033 0.0016 'International Tables Vol C Tables 4.2.6.8 and 6.1.1.4'
H H 0.0000 0.0000 'International Tables Vol C Tables 4.2.6.8 and 6.1.1.4'
N N 0.0061 0.0033 'International Tables Vol C Tables 4.2.6.8 and 6.1.1.4'
O O 0.0106 0.0060 'International Tables Vol C Tables 4.2.6.8 and 6.1.1.4'
Ca Ca 0.2262 0.3064 'International Tables Vol C Tables 4.2.6.8 and 6.1.1.4'

loop_
_geom_angle_atom_site_label_1
_geom_angle_atom_site_label_2
_geom_angle_atom_site_label_3
_geom_angle
_geom_angle_site_symmetry_1
_geom_angle_site_symmetry_3
O1W Ca1 O1W 102.25(14) . 2_655
O1W Ca1 O1 87.68(9) . 5_666
O1W Ca1 O1 76.79(9) 2_655 5_666
O1W Ca1 O1 76.79(9) . 6_565
O1W Ca1 O1 87.68(9) 2_655 6_565
O1 Ca1 O1 155.25(13) 5_666 6_565
O1W Ca1 O1 79.16(9) . 2_655
O1W Ca1 O1 158.31(8) 2_655 2_655
O1 Ca1 O1 124.84(9) 5_666 2_655
O1 Ca1 O1 71.44(9) 6_565 2_655
O1W Ca1 O1 158.31(8) . .
O1W Ca1 O1 79.16(9) 2_655 .
O1 Ca1 O1 71.44(9) 5_666 .
O1 Ca1 O1 124.84(9) 6_565 .
O1 Ca1 O1 107.62(12) 2_655 .
O1W Ca1 O2 82.15(9) . 2_655
O1W Ca1 O2 150.64(8) 2_655 2_655
O1 Ca1 O2 74.39(8) 5_666 2_655
O1 Ca1 O2 121.34(8) 6_565 2_655
O1 Ca1 O2 50.94(8) 2_655 2_655
O1 Ca1 O2 86.49(8) . 2_655
O1W Ca1 O2 150.64(8) . .
O1W Ca1 O2 82.14(9) 2_655 .
O1 Ca1 O2 121.34(8) 5_666 .
O1 Ca1 O2 74.39(8) 6_565 .
O1 Ca1 O2 86.49(8) 2_655 .
O1 Ca1 O2 50.94(8) . .
O2 Ca1 O2 108.33(12) 2_655 .
O1W Ca1 C1 73.48(10) . 2_655
O1W Ca1 C1 173.79(10) 2_655 2_655
O1 Ca1 C1 98.34(9) 5_666 2_655
O1 Ca1 C1 95.58(9) 6_565 2_655
O1 Ca1 C1 26.58(9) 2_655 2_655
O1 Ca1 C1 103.10(9) . 2_655
O2 Ca1 C1 25.76(8) 2_655 2_655
O2 Ca1 C1 103.81(9) . 2_655
O1W Ca1 C1 173.79(10) . .
O1W Ca1 C1 73.48(10) 2_655 .
O1 Ca1 C1 95.58(9) 5_666 .
O1 Ca1 C1 98.34(9) 6_565 .
O1 Ca1 C1 103.10(9) 2_655 .
O1 Ca1 C1 26.58(9) . .
O2 Ca1 C1 103.81(9) 2_655 .
O2 Ca1 C1 25.76(8) . .
C1 Ca1 C1 111.14(13) 2_655 .
O1W Ca1 Ca1 75.15(6) . 5_665
O1W Ca1 Ca1 123.74(6) 2_655 5_665
O1 Ca1 Ca1 155.27(6) 5_666 5_665
O1 Ca1 Ca1 36.28(6) 6_565 5_665
O1 Ca1 Ca1 35.16(6) 2_655 5_665
O1 Ca1 Ca1 122.41(7) . 5_665
O2 Ca1 Ca1 85.56(6) 2_655 5_665
O2 Ca1 Ca1 78.36(6) . 5_665
C1 Ca1 Ca1 60.06(7) 2_655 5_665
C1 Ca1 Ca1 103.27(7) . 5_665
O1W Ca1 Ca1 123.74(6) . 5_666
O1W Ca1 Ca1 75.15(6) 2_655 5_666
O1 Ca1 Ca1 36.28(6) 5_666 5_666
O1 Ca1 Ca1 155.27(6) 6_565 5_666
O1 Ca1 Ca1 122.41(7) 2_655 5_666
O1 Ca1 Ca1 35.16(6) . 5_666
O2 Ca1 Ca1 78.36(6) 2_655 5_666
O2 Ca1 Ca1 85.56(6) . 5_666
C1 Ca1 Ca1 103.27(7) 2_655 5_666
C1 Ca1 Ca1 60.06(7) . 5_666
Ca1 Ca1 Ca1 152.42(5) 5_665 5_666
O1W Ca1 H11 16.2 . .
O1W Ca1 H11 86.1 2_655 .
O1 Ca1 H11 83.0 5_666 .
O1 Ca1 H11 76.8 6_565 .
O1 Ca1 H11 94.5 2_655 .
O1 Ca1 H11 152.7 . .
O2 Ca1 H11 95.8 2_655 .
O2 Ca1 H11 149.2 . .
C1 Ca1 H11 89.5 2_655 .
C1 Ca1 H11 159.2 . .
Ca1 Ca1 H11 84.8 5_665 .
Ca1 Ca1 H11 118.7 5_666 .
O1W Ca1 H12 16.2 . .
O1W Ca1 H12 109.0 2_655 .
O1 Ca1 H12 103.5 5_666 .
O1 Ca1 H12 63.3 6_565 .
O1 Ca1 H12 67.3 2_655 .
O1 Ca1 H12 169.5 . .
O2 Ca1 H12 83.2 2_655 .
O2 Ca1 H12 135.2 . .
C1 Ca1 H12 68.1 2_655 .
C1 Ca1 H12 160.9 . .
Ca1 Ca1 H12 59.0 5_665 .
Ca1 Ca1 H12 139.0 5_666 .
H11 Ca1 H12 27.9 . .
C1 O1 Ca1 146.3(2) . 5_666
C1 O1 Ca1 93.61(19) . .
Ca1 O1 Ca1 108.55(9) 5_666 .
C1 O2 Ca1 85.60(19) . .
Ca1 O1W H11 109.5 . .
Ca1 O1W H12 109.5 . .
H11 O1W H12 109.5 . .
N2 N1 C3 110.7(3) . .
N2 N1 C2 120.1(3) . .
C3 N1 C2 129.2(3) . .
N3 N2 N1 108.7(3) . .
N2 N3 C8 108.3(3) . .
O2 C1 O1 122.9(3) . .
O2 C1 C2 121.4(3) . .
O1 C1 C2 115.7(3) . .
O2 C1 Ca1 68.64(18) . .
O1 C1 Ca1 59.81(16) . .
C2 C1 Ca1 152.7(2) . .
N1 C2 C1 115.1(3) . .
N1 C2 H2A 108.5 . .
C1 C2 H2A 108.5 . .
N1 C2 H2B 108.5 . .
C1 C2 H2B 108.5 . .
H2A C2 H2B 107.5 . .
N1 C3 C8 103.9(3) . .
N1 C3 C4 133.4(4) . .
C8 C3 C4 122.6(4) . .
C5 C4 C3 115.8(4) . .
C5 C4 H4 122.1 . .
C3 C4 H4 122.1 . .
C4 C5 C6 121.5(4) . .
C4 C5 H5 119.2 . .
C6 C5 H5 119.2 . .
C7 C6 C5 122.8(4) . .
C7 C6 H6 118.6 . .
C5 C6 H6 118.6 . .
C6 C7 C8 116.7(4) . .
C6 C7 H7 121.7 . .
C8 C7 H7 121.7 . .
N3 C8 C3 108.5(3) . .
N3 C8 C7 131.0(3) . .
C3 C8 C7 120.6(4) . .

loop_
_geom_bond_atom_site_label_1
_geom_bond_atom_site_label_2
_geom_bond_distance
_geom_bond_site_symmetry_2
Ca1 O1W 2.390(3) .
Ca1 O1W 2.390(3) 2_655
Ca1 O1 2.398(2) 5_666
Ca1 O1 2.398(2) 6_565
Ca1 O1 2.464(2) 2_655
Ca1 O1 2.464(2) .
Ca1 O2 2.657(3) 2_655
Ca1 O2 2.657(3) .
Ca1 C1 2.845(3) 2_655
Ca1 C1 2.845(3) .
Ca1 Ca1 3.9475(6) 5_665
Ca1 Ca1 3.9475(6) 5_666
Ca1 H11 2.7733 .
Ca1 H12 2.7733 .
O1 C1 1.275(4) .
O1 Ca1 2.398(2) 5_666
O2 C1 1.240(4) .
O1W H11 0.8200 .
O1W H12 0.8200 .
N1 N2 1.345(4) .
N1 C3 1.360(5) .
N1 C2 1.451(4) .
N2 N3 1.311(4) .
N3 C8 1.370(5) .
C1 C2 1.515(5) .
C2 H2A 0.9700 .
C2 H2B 0.9700 .
C3 C8 1.397(5) .
C3 C4 1.403(5) .
C4 C5 1.381(6) .
C4 H4 0.9300 .
C5 C6 1.409(7) .
C5 H5 0.9300 .
C6 C7 1.364(6) .
C6 H6 0.9300 .
C7 C8 1.407(5) .
C7 H7 0.9300 .

loop_
_geom_hbond_atom_site_label_D
_geom_hbond_atom_site_label_H
_geom_hbond_atom_site_label_A
_geom_hbond_distance_DH
_geom_hbond_distance_HA
_geom_hbond_distance_DA
_geom_hbond_angle_DHA
_geom_hbond_site_symmetry_A
O1W H11 N3 0.82 2.28 2.849(4) 127.1 3_545
O1W H12 O2 0.82 2.09 2.867(4) 156.9 5_665
